data_7028598
loop_
_publ_author_name
'Naik, Susmita'
'Kumaravel, Maruthai'
'Mague, Joel T.'
'Balakrishna, Maravanji S.'

_publ_section_title
;
 Bisamino(diphosphonite) with dangling olefin functionalities: synthesis,
 metal chemistry and catalytic utility of Rh(I) and Pd(II) complexes in
 hydroformylation and Suzuki-Miyaura reactions.
;
_journal_issue 3
_journal_name_full 'Dalton transactions (Cambridge, England : 2003)'
_journal_page_first 1082
_journal_page_last 1095
_journal_paper_doi 10.1039/c3dt52400k
_journal_volume 43
_journal_year 2014
_chemical_formula_moiety 'C86 H88 Cu4 I4 N6 O8 P4, 2(C2 H3 N)'
_chemical_formula_sum 'C90 H94 Cu4 I4 N8 O8 P4'
_chemical_formula_weight 2301.37
_chemical_name_systematic
; 
 ? 
;
_space_group_IT_number 2
_symmetry_cell_setting triclinic
_symmetry_space_group_name_Hall '-P 1'
_symmetry_space_group_name_H-M 'P -1'
_atom_sites_solution_hydrogens geom
_atom_sites_solution_primary Patterson
_atom_sites_solution_secondary difmap
_audit_creation_method SHELXL-97
_cell_angle_alpha 100.788(2)
_cell_angle_beta 104.252(2)
_cell_angle_gamma 104.309(2)
_cell_formula_units_Z 1
_cell_length_a 10.583(2)
_cell_length_b 14.336(3)
_cell_length_c 17.250(3)
_cell_measurement_reflns_used 9599
_cell_measurement_temperature 100(2)
_cell_measurement_theta_max 29.03
_cell_measurement_theta_min 2.58
_cell_volume 2370.6(8)
_computing_cell_refinement 'Bruker SAINT (Bruker-AXS 2009a)'
_computing_data_collection 'Bruker APEX2 (Bruker-AXS, 2009)'
_computing_data_reduction 'Bruker SAINT (Bruker-AXS 2009a)'
_computing_molecular_graphics 'Bruker SHELXTL(Bruker-AXS 2008)'
_computing_publication_material 'Bruker SHELXTL(Bruker-AXS 2008)'
_computing_structure_refinement 'SHELXL (Sheldrick, 2008)'
_computing_structure_solution 'SHELXS (Sheldrick, 2008)'
_diffrn_ambient_temperature 100(2)
_diffrn_measured_fraction_theta_full 0.990
_diffrn_measured_fraction_theta_max 0.990
_diffrn_measurement_device_type 'Bruker Smart APEX CCD'
_diffrn_measurement_method '\f and \w scans'
_diffrn_radiation_monochromator graphite
_diffrn_radiation_source 'fine-focus sealed tube'
_diffrn_radiation_type MoK\a
_diffrn_radiation_wavelength 0.71073
_diffrn_reflns_av_R_equivalents 0.0356
_diffrn_reflns_av_sigmaI/netI 0.0296
_diffrn_reflns_limit_h_max 14
_diffrn_reflns_limit_h_min -13
_diffrn_reflns_limit_k_max 19
_diffrn_reflns_limit_k_min -19
_diffrn_reflns_limit_l_max 22
_diffrn_reflns_limit_l_min -22
_diffrn_reflns_number 41560
_diffrn_reflns_theta_full 28.12
_diffrn_reflns_theta_max 28.12
_diffrn_reflns_theta_min 2.09
_exptl_absorpt_coefficient_mu 2.311
_exptl_absorpt_correction_T_max 0.7802
_exptl_absorpt_correction_T_min 0.5147
_exptl_absorpt_correction_type 'integration numerical Gaussian'
_exptl_absorpt_process_details 'SADABS (Sheldrick, 2008a)'
_exptl_crystal_colour colourless
_exptl_crystal_density_diffrn 1.612
_exptl_crystal_density_method 'not measured'
_exptl_crystal_description Block
_exptl_crystal_F_000 1142
_exptl_crystal_size_max 0.20
_exptl_crystal_size_mid 0.16
_exptl_crystal_size_min 0.11
_refine_diff_density_max 2.013
_refine_diff_density_min -2.149
_refine_diff_density_rms 0.121
_refine_ls_extinction_method none
_refine_ls_goodness_of_fit_ref 1.054
_refine_ls_hydrogen_treatment constr
_refine_ls_matrix_type full
_refine_ls_number_parameters 541
_refine_ls_number_reflns 11466
_refine_ls_number_restraints 6
_refine_ls_restrained_S_all 1.054
_refine_ls_R_factor_all 0.0418
_refine_ls_R_factor_gt 0.0364
_refine_ls_shift/su_max 0.001
_refine_ls_shift/su_mean 0.000
_refine_ls_structure_factor_coef Fsqd
_refine_ls_weighting_details 'calc w=1/[\s^2^(Fo^2^)+(0.0500P)^2^+5.7981P] where P=(Fo^2^+2Fc^2^)/3'
_refine_ls_weighting_scheme calc
_refine_ls_wR_factor_gt 0.0987
_refine_ls_wR_factor_ref 0.1031
_reflns_number_gt 10156
_reflns_number_total 11466
_reflns_threshold_expression >2sigma(I)
_cod_data_source_file c3dt52400k.txt
_cod_data_source_block msb435_0m
_cod_depositor_comments
;
The following automatic conversions were performed:

'_symmetry_cell_setting' value 'Triclinic' changed to 'triclinic'
according to
/usr/data/users/saulius/automatic-downloads/current/RSC/lib/dictionaries/cif_core.dic
dictionary named 'cif_core.dic' version 2.4.2 from 2011-04-26.

Automatic conversion script
Id: cif_fix_values 2281 2013-09-26 08:29:07Z andrius 
;
_cod_original_cell_volume 2370.7(8)
_cod_original_sg_symbol_H-M P-1
_cod_database_code 7028598

loop_
_symmetry_equiv_pos_as_xyz
'x, y, z'
'-x, -y, -z'

loop_
_atom_site_label
_atom_site_type_symbol
_atom_site_fract_x
_atom_site_fract_y
_atom_site_fract_z
_atom_site_U_iso_or_equiv
_atom_site_adp_type
_atom_site_occupancy
_atom_site_symmetry_multiplicity
_atom_site_calc_flag
_atom_site_refinement_flags
_atom_site_disorder_assembly
_atom_site_disorder_group
I1 I 0.10096(2) 0.247393(15) 0.423791(12) 0.02423(6) Uani 1 1 d . . .
I2 I 0.48108(2) 0.224824(18) 0.401608(15) 0.03220(7) Uani 1 1 d . . .
Cu1 Cu 0.27602(4) 0.29176(3) 0.33796(2) 0.01923(9) Uani 1 1 d . . .
Cu2 Cu 0.22989(4) 0.11477(3) 0.37515(2) 0.02309(9) Uani 1 1 d . . .
P1 P 0.16029(8) 0.22569(5) 0.20585(4) 0.01461(14) Uani 1 1 d . . .
P2 P 0.13002(8) 0.03341(5) 0.24347(4) 0.01490(14) Uani 1 1 d . . .
O1 O 0.2262(2) 0.26692(15) 0.13813(13) 0.0177(4) Uani 1 1 d . . .
O2 O 0.0078(2) 0.23393(15) 0.16895(13) 0.0175(4) Uani 1 1 d . . .
O3 O -0.0326(2) -0.02955(15) 0.21406(13) 0.0162(4) Uani 1 1 d . . .
O4 O 0.1937(2) -0.04906(16) 0.20298(13) 0.0195(4) Uani 1 1 d . . .
N1 N 0.1209(3) 0.10023(18) 0.17166(15) 0.0157(5) Uani 1 1 d . . .
N2 N 0.3711(3) 0.4375(2) 0.37120(18) 0.0264(6) Uani 1 1 d . . .
N3 N 0.2398(3) 0.0343(2) 0.45720(18) 0.0307(7) Uani 1 1 d . . .
C1 C 0.3661(3) 0.3222(2) 0.16176(18) 0.0179(6) Uani 1 1 d . . .
C2 C 0.4649(3) 0.2775(2) 0.1885(2) 0.0234(6) Uani 1 1 d . . .
H2 H 0.4388 0.2104 0.1917 0.028 Uiso 1 1 calc R . .
C3 C 0.6024(4) 0.3319(3) 0.2104(2) 0.0287(7) Uani 1 1 d . . .
H3 H 0.6710 0.3022 0.2292 0.034 Uiso 1 1 calc R . .
C4 C 0.6393(4) 0.4295(3) 0.2048(3) 0.0350(8) Uani 1 1 d . . .
H4 H 0.7334 0.4669 0.2197 0.042 Uiso 1 1 calc R . .
C5 C 0.5380(4) 0.4729(3) 0.1773(3) 0.0326(8) Uani 1 1 d . . .
H5 H 0.5642 0.5400 0.1738 0.039 Uiso 1 1 calc R . .
C6 C 0.3994(3) 0.4198(2) 0.1548(2) 0.0225(6) Uani 1 1 d . . .
C7 C 0.2879(3) 0.4659(2) 0.1259(2) 0.0281(7) Uani 1 1 d . . .
H7A H 0.2210 0.4201 0.0736 0.034 Uiso 1 1 calc R . .
H7B H 0.2389 0.4715 0.1678 0.034 Uiso 1 1 calc R . .
C8 C 0.3369(4) 0.5668(3) 0.1117(3) 0.0336(8) Uani 1 1 d . . .
H8 H 0.3824 0.5717 0.0708 0.040 Uiso 1 1 calc R . .
C9 C 0.3219(4) 0.6483(3) 0.1510(3) 0.0406(10) Uani 1 1 d . . .
H9A H 0.2770 0.6465 0.1923 0.049 Uiso 1 1 calc R . .
H9B H 0.3560 0.7096 0.1384 0.049 Uiso 1 1 calc R . .
C10 C -0.0074(3) 0.3287(2) 0.16763(19) 0.0180(6) Uani 1 1 d . . .
C11 C 0.0266(3) 0.4010(2) 0.2418(2) 0.0226(6) Uani 1 1 d . . .
H11 H 0.0561 0.3862 0.2934 0.027 Uiso 1 1 calc R . .
C12 C 0.0168(3) 0.4957(2) 0.2391(2) 0.0271(7) Uani 1 1 d . . .
H12 H 0.0410 0.5465 0.2891 0.032 Uiso 1 1 calc R . .
C13 C -0.0288(4) 0.5154(3) 0.1629(2) 0.0294(7) Uani 1 1 d . . .
H13 H -0.0340 0.5802 0.1609 0.035 Uiso 1 1 calc R . .
C14 C -0.0666(3) 0.4410(3) 0.0898(2) 0.0261(7) Uani 1 1 d . . .
H14 H -0.1005 0.4549 0.0383 0.031 Uiso 1 1 calc R . .
C15 C -0.0558(3) 0.3457(2) 0.0904(2) 0.0200(6) Uani 1 1 d . . .
C16 C -0.0902(4) 0.2667(3) 0.0112(2) 0.0251(7) Uani 1 1 d . . .
H16A H -0.0179 0.2336 0.0163 0.030 Uiso 1 1 calc R . .
H16B H -0.0885 0.2994 -0.0344 0.030 Uiso 1 1 calc R . .
C17 C -0.2269(4) 0.1879(3) -0.0123(2) 0.0283(7) Uani 1 1 d . . .
H17 H -0.2531 0.1392 -0.0637 0.034 Uiso 1 1 calc R . .
C18 C -0.3139(4) 0.1794(3) 0.0305(3) 0.0342(8) Uani 1 1 d . . .
H18A H -0.2928 0.2262 0.0824 0.041 Uiso 1 1 calc R . .
H18B H -0.3979 0.1265 0.0098 0.041 Uiso 1 1 calc R . .
C19 C -0.0777(3) -0.1019(2) 0.25431(18) 0.0175(5) Uani 1 1 d . . .
C20 C -0.0758(3) -0.0723(2) 0.3362(2) 0.0223(6) Uani 1 1 d . . .
H20 H -0.0476 -0.0035 0.3643 0.027 Uiso 1 1 calc R . .
C21 C -0.1157(4) -0.1448(3) 0.3763(2) 0.0291(7) Uani 1 1 d . . .
H21 H -0.1140 -0.1256 0.4325 0.035 Uiso 1 1 calc R . .
C22 C -0.1579(4) -0.2447(3) 0.3347(2) 0.0292(7) Uani 1 1 d . . .
H22 H -0.1829 -0.2942 0.3626 0.035 Uiso 1 1 calc R . .
C23 C -0.1638(3) -0.2728(2) 0.2518(2) 0.0237(6) Uani 1 1 d . . .
H23 H -0.1959 -0.3417 0.2231 0.028 Uiso 1 1 calc R . .
C24 C -0.1235(3) -0.2018(2) 0.20986(19) 0.0188(6) Uani 1 1 d . . .
C25 C -0.1340(4) -0.2317(2) 0.1198(2) 0.0255(7) Uani 1 1 d . . .
H25A H -0.1165 -0.2968 0.1074 0.031 Uiso 1 1 calc R . .
H25B H -0.0619 -0.1818 0.1089 0.031 Uiso 1 1 calc R . .
C26 C -0.2709(4) -0.2402(3) 0.0624(2) 0.0367(9) Uani 1 1 d . . .
H26 H -0.2787 -0.2507 0.0052 0.044 Uiso 1 1 calc R . .
C27 C -0.3779(5) -0.2348(4) 0.0822(3) 0.0568(13) Uani 1 1 d . . .
H27A H -0.3758 -0.2244 0.1386 0.068 Uiso 1 1 calc R . .
H27B H -0.4596 -0.2413 0.0406 0.068 Uiso 1 1 calc R . .
C28 C 0.2880(3) -0.0841(2) 0.25371(19) 0.0192(6) Uani 1 1 d . A .
C29 C 0.2421(3) -0.1471(3) 0.3002(2) 0.0256(7) Uani 1 1 d . . .
H29 H 0.1485 -0.1657 0.2982 0.031 Uiso 1 1 calc R . .
C30 C 0.3352(4) -0.1826(3) 0.3498(2) 0.0310(8) Uani 1 1 d . . .
H30 H 0.3055 -0.2254 0.3820 0.037 Uiso 1 1 calc R . .
C31 C 0.4707(4) -0.1550(3) 0.3515(2) 0.0306(8) Uani 1 1 d . . .
H31 H 0.5349 -0.1774 0.3862 0.037 Uiso 1 1 calc R . .
C32 C 0.5132(3) -0.0947(2) 0.3026(2) 0.0263(7) Uani 1 1 d . A .
H32 H 0.6059 -0.0787 0.3027 0.032 Uiso 1 1 calc R . .
C33 C 0.4232(3) -0.0568(2) 0.2532(2) 0.0213(6) Uani 1 1 d . . .
C34 C 0.4713(3) 0.0112(3) 0.2021(2) 0.0307(8) Uani 0.50 1 d PD A 1
H34A H 0.4604 -0.0308 0.1468 0.037 Uiso 0.50 1 calc PR A 1
H34B H 0.4101 0.0530 0.1936 0.037 Uiso 0.50 1 calc PR A 1
C35 C 0.6146(4) 0.0779(5) 0.2368(4) 0.0272(10) Uani 0.50 1 d PD A 1
H35 H 0.6313 0.1326 0.2828 0.033 Uiso 0.50 1 calc PR A 1
C36 C 0.7210(9) 0.0721(8) 0.2131(10) 0.035(2) Uani 0.50 1 d PD A 1
H36A H 0.7116 0.0193 0.1675 0.042 Uiso 0.50 1 calc PR A 1
H36B H 0.8078 0.1206 0.2414 0.042 Uiso 0.50 1 calc PR A 1
C34A C 0.4713(3) 0.0112(3) 0.2021(2) 0.0307(8) Uani 0.50 1 d PD A 2
H34C H 0.4086 -0.0157 0.1445 0.037 Uiso 0.50 1 calc PR A 2
H34D H 0.4630 0.0775 0.2241 0.037 Uiso 0.50 1 calc PR A 2
C35A C 0.6148(5) 0.0251(5) 0.1994(4) 0.0272(10) Uani 0.50 1 d PD A 2
H35A H 0.6294 -0.0310 0.1680 0.033 Uiso 0.50 1 calc PR A 2
C36A C 0.7225(8) 0.1034(6) 0.2342(10) 0.035(2) Uani 0.50 1 d PD A 2
H36C H 0.7153 0.1621 0.2665 0.042 Uiso 0.50 1 calc PR A 2
H36D H 0.8083 0.1018 0.2272 0.042 Uiso 0.50 1 calc PR A 2
C37 C 0.0583(3) 0.0493(2) 0.08377(17) 0.0156(5) Uani 1 1 d . . .
C38 C 0.1419(3) 0.0359(2) 0.03427(18) 0.0170(5) Uani 1 1 d . . .
H38 H 0.2387 0.0608 0.0578 0.020 Uiso 1 1 calc R . .
C39 C 0.0840(3) -0.0137(2) -0.04944(18) 0.0176(5) Uani 1 1 d . . .
H39 H 0.1410 -0.0233 -0.0831 0.021 Uiso 1 1 calc R . .
C40 C 0.4354(4) 0.5170(3) 0.3791(2) 0.0296(7) Uani 1 1 d . . .
C41 C 0.5166(6) 0.6189(3) 0.3890(3) 0.0567(13) Uani 1 1 d . . .
H41A H 0.5103 0.6308 0.3343 0.085 Uiso 1 1 calc R . .
H41B H 0.6125 0.6289 0.4191 0.085 Uiso 1 1 calc R . .
H41C H 0.4817 0.6655 0.4203 0.085 Uiso 1 1 calc R . .
C42 C 0.2387(4) -0.0259(3) 0.4920(2) 0.0287(7) Uani 1 1 d . . .
C43 C 0.2351(4) -0.1049(3) 0.5346(3) 0.0353(8) Uani 1 1 d . . .
H43A H 0.2107 -0.0860 0.5852 0.053 Uiso 1 1 calc R . .
H43B H 0.3255 -0.1149 0.5490 0.053 Uiso 1 1 calc R . .
H43C H 0.1667 -0.1670 0.4981 0.053 Uiso 1 1 calc R . .
N4 N 0.8573(6) 0.3734(4) 0.5537(3) 0.0702(15) Uani 1 1 d . . .
C44 C 0.8326(6) 0.4050(4) 0.5063(4) 0.0638(15) Uani 1 1 d . . .
C45 C 0.8045(8) 0.4533(5) 0.4351(5) 0.105(3) Uani 1 1 d . . .
H45A H 0.8188 0.5244 0.4573 0.158 Uiso 1 1 calc R . .
H45B H 0.7097 0.4210 0.3994 0.158 Uiso 1 1 calc R . .
H45C H 0.8671 0.4454 0.4026 0.158 Uiso 1 1 calc R . .

loop_
_atom_site_aniso_label
_atom_site_aniso_U_11
_atom_site_aniso_U_22
_atom_site_aniso_U_33
_atom_site_aniso_U_23
_atom_site_aniso_U_13
_atom_site_aniso_U_12
I1 0.03292(12) 0.01937(10) 0.02051(11) 0.00686(8) 0.01081(8) 0.00446(8)
I2 0.02644(12) 0.03139(13) 0.03559(13) 0.00992(10) 0.00322(9) 0.00880(9)
Cu1 0.02366(19) 0.01230(17) 0.01590(17) 0.00237(13) 0.00150(14) 0.00090(14)
Cu2 0.0325(2) 0.01531(18) 0.01494(18) 0.00473(14) -0.00021(15) 0.00293(15)
P1 0.0170(3) 0.0103(3) 0.0142(3) 0.0040(3) 0.0028(3) 0.0017(3)
P2 0.0182(3) 0.0107(3) 0.0137(3) 0.0043(3) 0.0022(3) 0.0028(3)
O1 0.0190(10) 0.0142(10) 0.0168(10) 0.0058(8) 0.0044(8) -0.0005(8)
O2 0.0190(10) 0.0121(9) 0.0207(10) 0.0062(8) 0.0045(8) 0.0037(8)
O3 0.0171(10) 0.0133(9) 0.0180(10) 0.0075(8) 0.0045(8) 0.0025(8)
O4 0.0212(11) 0.0196(10) 0.0192(10) 0.0062(8) 0.0030(8) 0.0110(8)
N1 0.0204(12) 0.0110(11) 0.0130(11) 0.0044(9) 0.0023(9) 0.0017(9)
N2 0.0306(15) 0.0162(13) 0.0248(14) 0.0014(11) 0.0053(11) 0.0003(11)
N3 0.0423(18) 0.0230(14) 0.0188(13) 0.0050(11) -0.0006(12) 0.0061(13)
C1 0.0172(14) 0.0152(13) 0.0180(13) 0.0026(11) 0.0052(11) 0.0006(11)
C2 0.0258(16) 0.0172(14) 0.0284(16) 0.0069(12) 0.0089(13) 0.0075(12)
C3 0.0226(16) 0.0298(18) 0.0369(19) 0.0112(15) 0.0097(14) 0.0114(14)
C4 0.0182(16) 0.036(2) 0.053(2) 0.0203(18) 0.0112(15) 0.0052(14)
C5 0.0242(17) 0.0216(16) 0.052(2) 0.0165(16) 0.0118(16) 0.0016(13)
C6 0.0186(14) 0.0175(14) 0.0317(17) 0.0097(12) 0.0078(12) 0.0034(11)
C7 0.0228(16) 0.0173(15) 0.043(2) 0.0131(14) 0.0062(14) 0.0039(12)
C8 0.0307(18) 0.0261(18) 0.042(2) 0.0174(16) 0.0064(16) 0.0042(14)
C9 0.037(2) 0.0233(18) 0.056(3) 0.0160(17) 0.0020(18) 0.0070(15)
C10 0.0168(13) 0.0139(13) 0.0247(15) 0.0072(11) 0.0074(11) 0.0044(10)
C11 0.0223(15) 0.0219(15) 0.0243(15) 0.0052(12) 0.0081(12) 0.0076(12)
C12 0.0248(16) 0.0193(15) 0.0354(18) 0.0002(13) 0.0101(14) 0.0082(13)
C13 0.0284(17) 0.0204(16) 0.045(2) 0.0121(15) 0.0133(15) 0.0123(13)
C14 0.0247(16) 0.0271(17) 0.0351(18) 0.0171(14) 0.0121(14) 0.0131(13)
C15 0.0176(14) 0.0206(15) 0.0242(15) 0.0084(12) 0.0074(11) 0.0071(11)
C16 0.0297(17) 0.0330(18) 0.0191(15) 0.0112(13) 0.0083(13) 0.0171(14)
C17 0.0340(18) 0.0234(16) 0.0236(16) 0.0033(13) 0.0017(13) 0.0117(14)
C18 0.0294(18) 0.0288(18) 0.036(2) 0.0041(15) 0.0051(15) 0.0032(15)
C19 0.0180(13) 0.0167(13) 0.0196(14) 0.0094(11) 0.0053(11) 0.0056(11)
C20 0.0272(16) 0.0180(14) 0.0208(15) 0.0064(12) 0.0074(12) 0.0045(12)
C21 0.0336(18) 0.0326(18) 0.0201(15) 0.0112(14) 0.0093(13) 0.0046(14)
C22 0.0350(18) 0.0262(17) 0.0302(18) 0.0180(14) 0.0123(14) 0.0060(14)
C23 0.0244(15) 0.0164(14) 0.0299(17) 0.0088(12) 0.0092(13) 0.0030(12)
C24 0.0172(14) 0.0161(14) 0.0227(14) 0.0065(11) 0.0056(11) 0.0038(11)
C25 0.0330(18) 0.0179(15) 0.0233(16) 0.0033(12) 0.0113(13) 0.0028(13)
C26 0.046(2) 0.0307(19) 0.0212(17) 0.0082(14) -0.0006(15) -0.0006(16)
C27 0.039(2) 0.073(4) 0.051(3) 0.027(3) -0.003(2) 0.011(2)
C28 0.0222(15) 0.0145(13) 0.0187(14) 0.0041(11) 0.0004(11) 0.0077(11)
C29 0.0235(16) 0.0252(16) 0.0312(17) 0.0140(14) 0.0073(13) 0.0091(13)
C30 0.0346(19) 0.0266(17) 0.0360(19) 0.0196(15) 0.0078(15) 0.0111(14)
C31 0.0301(18) 0.0226(16) 0.0360(19) 0.0122(14) -0.0012(14) 0.0107(14)
C32 0.0205(15) 0.0200(15) 0.0354(18) 0.0080(13) 0.0012(13) 0.0079(12)
C33 0.0226(15) 0.0147(13) 0.0247(15) 0.0061(12) 0.0030(12) 0.0058(11)
C34 0.0235(16) 0.0346(19) 0.0384(19) 0.0211(16) 0.0081(14) 0.0093(14)
C35 0.032(2) 0.026(3) 0.027(3) 0.0109(19) 0.010(2) 0.011(2)
C36 0.030(2) 0.030(6) 0.064(8) 0.025(5) 0.024(3) 0.020(3)
C34A 0.0235(16) 0.0346(19) 0.0384(19) 0.0211(16) 0.0081(14) 0.0093(14)
C35A 0.032(2) 0.026(3) 0.027(3) 0.0109(19) 0.010(2) 0.011(2)
C36A 0.030(2) 0.030(6) 0.064(8) 0.025(5) 0.024(3) 0.020(3)
C37 0.0212(14) 0.0077(11) 0.0141(12) 0.0033(10) 0.0016(10) 0.0014(10)
C38 0.0161(13) 0.0145(13) 0.0178(13) 0.0051(11) 0.0022(10) 0.0026(10)
C39 0.0207(14) 0.0142(13) 0.0173(13) 0.0041(11) 0.0051(11) 0.0049(11)
C40 0.0351(19) 0.0185(16) 0.0278(17) 0.0031(13) 0.0029(14) 0.0041(14)
C41 0.071(3) 0.0202(19) 0.059(3) 0.0090(19) 0.009(3) -0.009(2)
C42 0.0365(19) 0.0232(16) 0.0200(15) 0.0060(13) -0.0003(13) 0.0069(14)
C43 0.046(2) 0.0276(18) 0.035(2) 0.0188(16) 0.0086(17) 0.0121(16)
N4 0.076(3) 0.062(3) 0.038(2) -0.004(2) -0.008(2) -0.003(3)
C44 0.059(3) 0.045(3) 0.058(4) -0.010(3) 0.004(3) -0.004(2)
C45 0.083(5) 0.058(4) 0.116(6) 0.017(4) -0.041(4) -0.006(3)

loop_
_atom_type_symbol
_atom_type_description
_atom_type_scat_dispersion_real
_atom_type_scat_dispersion_imag
_atom_type_scat_source
C C 0.0033 0.0016 'International Tables Vol C Tables 4.2.6.8 and 6.1.1.4'
H H 0.0000 0.0000 'International Tables Vol C Tables 4.2.6.8 and 6.1.1.4'
N N 0.0061 0.0033 'International Tables Vol C Tables 4.2.6.8 and 6.1.1.4'
O O 0.0106 0.0060 'International Tables Vol C Tables 4.2.6.8 and 6.1.1.4'
P P 0.1023 0.0942 'International Tables Vol C Tables 4.2.6.8 and 6.1.1.4'
Cu Cu 0.3201 1.2651 'International Tables Vol C Tables 4.2.6.8 and 6.1.1.4'
I I -0.4742 1.8119 'International Tables Vol C Tables 4.2.6.8 and 6.1.1.4'

loop_
_geom_angle_atom_site_label_1
_geom_angle_atom_site_label_2
_geom_angle_atom_site_label_3
_geom_angle
_geom_angle_site_symmetry_1
_geom_angle_site_symmetry_3
Cu1 I1 Cu2 59.768(15) . .
Cu2 I2 Cu1 61.337(18) . .
N2 Cu1 P1 116.12(9) . .
N2 Cu1 I2 100.68(9) . .
P1 Cu1 I2 117.46(3) . .
N2 Cu1 I1 110.35(9) . .
P1 Cu1 I1 107.12(3) . .
I2 Cu1 I1 104.450(19) . .
N2 Cu1 Cu2 149.74(9) . .
P1 Cu1 Cu2 93.80(2) . .
I2 Cu1 Cu2 58.420(15) . .
I1 Cu1 Cu2 61.072(13) . .
N3 Cu2 P2 117.28(9) . .
N3 Cu2 I2 106.07(10) . .
P2 Cu2 I2 111.75(3) . .
N3 Cu2 Cu1 151.06(9) . .
P2 Cu2 Cu1 91.65(3) . .
I2 Cu2 Cu1 60.242(14) . .
N3 Cu2 I1 105.62(10) . .
P2 Cu2 I1 110.79(3) . .
I2 Cu2 I1 104.37(2) . .
Cu1 Cu2 I1 59.160(16) . .
O2 P1 O1 97.71(11) . .
O2 P1 N1 97.73(12) . .
O1 P1 N1 103.43(12) . .
O2 P1 Cu1 120.49(9) . .
O1 P1 Cu1 117.86(8) . .
N1 P1 Cu1 116.01(9) . .
O4 P2 O3 101.55(11) . .
O4 P2 N1 99.98(12) . .
O3 P2 N1 97.01(11) . .
O4 P2 Cu2 117.87(8) . .
O3 P2 Cu2 118.27(8) . .
N1 P2 Cu2 118.39(9) . .
C1 O1 P1 120.18(18) . .
C10 O2 P1 118.92(18) . .
C19 O3 P2 118.99(18) . .
C28 O4 P2 120.99(19) . .
C37 N1 P1 121.01(18) . .
C37 N1 P2 120.20(18) . .
P1 N1 P2 117.93(14) . .
C40 N2 Cu1 167.7(3) . .
C42 N3 Cu2 167.7(3) . .
C2 C1 C6 122.4(3) . .
C2 C1 O1 119.7(3) . .
C6 C1 O1 117.9(3) . .
C1 C2 C3 119.4(3) . .
C1 C2 H2 120.3 . .
C3 C2 H2 120.3 . .
C4 C3 C2 119.9(3) . .
C4 C3 H3 120.1 . .
C2 C3 H3 120.1 . .
C3 C4 C5 119.9(3) . .
C3 C4 H4 120.1 . .
C5 C4 H4 120.1 . .
C6 C5 C4 121.3(3) . .
C6 C5 H5 119.3 . .
C4 C5 H5 119.3 . .
C1 C6 C5 117.2(3) . .
C1 C6 C7 120.6(3) . .
C5 C6 C7 122.2(3) . .
C8 C7 C6 115.0(3) . .
C8 C7 H7A 108.5 . .
C6 C7 H7A 108.5 . .
C8 C7 H7B 108.5 . .
C6 C7 H7B 108.5 . .
H7A C7 H7B 107.5 . .
C9 C8 C7 125.1(4) . .
C9 C8 H8 117.5 . .
C7 C8 H8 117.5 . .
C8 C9 H9A 120.0 . .
C8 C9 H9B 120.0 . .
H9A C9 H9B 120.0 . .
C11 C10 C15 122.7(3) . .
C11 C10 O2 119.8(3) . .
C15 C10 O2 117.6(3) . .
C10 C11 C12 118.9(3) . .
C10 C11 H11 120.5 . .
C12 C11 H11 120.5 . .
C13 C12 C11 119.7(3) . .
C13 C12 H12 120.2 . .
C11 C12 H12 120.2 . .
C14 C13 C12 120.4(3) . .
C14 C13 H13 119.8 . .
C12 C13 H13 119.8 . .
C13 C14 C15 121.3(3) . .
C13 C14 H14 119.4 . .
C15 C14 H14 119.4 . .
C10 C15 C14 117.1(3) . .
C10 C15 C16 121.6(3) . .
C14 C15 C16 121.3(3) . .
C15 C16 C17 115.1(3) . .
C15 C16 H16A 108.5 . .
C17 C16 H16A 108.5 . .
C15 C16 H16B 108.5 . .
C17 C16 H16B 108.5 . .
H16A C16 H16B 107.5 . .
C18 C17 C16 126.9(3) . .
C18 C17 H17 116.5 . .
C16 C17 H17 116.5 . .
C17 C18 H18A 120.0 . .
C17 C18 H18B 120.0 . .
H18A C18 H18B 120.0 . .
C20 C19 C24 122.2(3) . .
C20 C19 O3 119.7(3) . .
C24 C19 O3 118.1(3) . .
C19 C20 C21 119.1(3) . .
C19 C20 H20 120.4 . .
C21 C20 H20 120.4 . .
C22 C21 C20 120.0(3) . .
C22 C21 H21 120.0 . .
C20 C21 H21 120.0 . .
C21 C22 C23 120.0(3) . .
C21 C22 H22 120.0 . .
C23 C22 H22 120.0 . .
C22 C23 C24 121.3(3) . .
C22 C23 H23 119.4 . .
C24 C23 H23 119.4 . .
C19 C24 C23 117.3(3) . .
C19 C24 C25 121.3(3) . .
C23 C24 C25 121.4(3) . .
C24 C25 C26 113.5(3) . .
C24 C25 H25A 108.9 . .
C26 C25 H25A 108.9 . .
C24 C25 H25B 108.9 . .
C26 C25 H25B 108.9 . .
H25A C25 H25B 107.7 . .
C27 C26 C25 127.0(4) . .
C27 C26 H26 116.5 . .
C25 C26 H26 116.5 . .
C26 C27 H27A 120.0 . .
C26 C27 H27B 120.0 . .
H27A C27 H27B 120.0 . .
C33 C28 C29 122.3(3) . .
C33 C28 O4 118.3(3) . .
C29 C28 O4 119.3(3) . .
C28 C29 C30 119.3(3) . .
C28 C29 H29 120.3 . .
C30 C29 H29 120.3 . .
C31 C30 C29 119.5(3) . .
C31 C30 H30 120.3 . .
C29 C30 H30 120.3 . .
C30 C31 C32 120.2(3) . .
C30 C31 H31 119.9 . .
C32 C31 H31 119.9 . .
C31 C32 C33 121.8(3) . .
C31 C32 H32 119.1 . .
C33 C32 H32 119.1 . .
C28 C33 C32 116.8(3) . .
C28 C33 C34 121.7(3) . .
C32 C33 C34 121.5(3) . .
C35 C34 C33 116.3(4) . .
C35 C34 H34A 108.2 . .
C33 C34 H34A 108.2 . .
C35 C34 H34B 108.2 . .
C33 C34 H34B 108.2 . .
H34A C34 H34B 107.4 . .
C36 C35 C34 128.9(7) . .
C36 C35 H35 115.5 . .
C34 C35 H35 115.5 . .
C35 C36 H36A 120.0 . .
C35 C36 H36B 120.0 . .
H36A C36 H36B 120.0 . .
C36A C35A H35A 115.5 . .
C35A C36A H36C 120.0 . .
C35A C36A H36D 120.0 . .
H36C C36A H36D 120.0 . .
C38 C37 C39 120.2(3) . 2
C38 C37 N1 119.4(3) . .
C39 C37 N1 120.4(3) 2 .
C39 C38 C37 120.2(3) . .
C39 C38 H38 119.9 . .
C37 C38 H38 119.9 . .
C38 C39 C37 119.6(3) . 2
C38 C39 H39 120.2 . .
C37 C39 H39 120.2 2 .
N2 C40 C41 179.5(5) . .
C40 C41 H41A 109.5 . .
C40 C41 H41B 109.5 . .
H41A C41 H41B 109.5 . .
C40 C41 H41C 109.5 . .
H41A C41 H41C 109.5 . .
H41B C41 H41C 109.5 . .
N3 C42 C43 178.5(4) . .
C42 C43 H43A 109.5 . .
C42 C43 H43B 109.5 . .
H43A C43 H43B 109.5 . .
C42 C43 H43C 109.5 . .
H43A C43 H43C 109.5 . .
H43B C43 H43C 109.5 . .
N4 C44 C45 176.6(8) . .
C44 C45 H45A 109.5 . .
C44 C45 H45B 109.5 . .
H45A C45 H45B 109.5 . .
C44 C45 H45C 109.5 . .
H45A C45 H45C 109.5 . .
H45B C45 H45C 109.5 . .

loop_
_geom_bond_atom_site_label_1
_geom_bond_atom_site_label_2
_geom_bond_distance
_geom_bond_site_symmetry_2
I1 Cu1 2.6739(6) .
I1 Cu2 2.7257(6) .
I2 Cu2 2.6124(6) .
I2 Cu1 2.6621(6) .
Cu1 N2 1.983(3) .
Cu1 P1 2.1988(9) .
Cu1 Cu2 2.6907(7) .
Cu2 N3 1.986(3) .
Cu2 P2 2.2031(9) .
P1 O2 1.625(2) .
P1 O1 1.630(2) .
P1 N1 1.694(3) .
P2 O4 1.630(2) .
P2 O3 1.632(2) .
P2 N1 1.701(2) .
O1 C1 1.410(3) .
O2 C10 1.410(3) .
O3 C19 1.405(3) .
O4 C28 1.413(3) .
N1 C37 1.457(4) .
N2 C40 1.137(5) .
N3 C42 1.139(5) .
C1 C2 1.385(4) .
C1 C6 1.392(4) .
C2 C3 1.387(5) .
C2 H2 0.9500 .
C3 C4 1.385(5) .
C3 H3 0.9500 .
C4 C5 1.397(5) .
C4 H4 0.9500 .
C5 C6 1.393(5) .
C5 H5 0.9500 .
C6 C7 1.515(5) .
C7 C8 1.499(4) .
C7 H7A 0.9900 .
C7 H7B 0.9900 .
C8 C9 1.303(6) .
C8 H8 0.9500 .
C9 H9A 0.9500 .
C9 H9B 0.9500 .
C10 C11 1.390(4) .
C10 C15 1.394(4) .
C11 C12 1.396(5) .
C11 H11 0.9500 .
C12 C13 1.390(5) .
C12 H12 0.9500 .
C13 C14 1.388(5) .
C13 H13 0.9500 .
C14 C15 1.401(4) .
C14 H14 0.9500 .
C15 C16 1.502(5) .
C16 C17 1.504(5) .
C16 H16A 0.9900 .
C16 H16B 0.9900 .
C17 C18 1.312(5) .
C17 H17 0.9500 .
C18 H18A 0.9500 .
C18 H18B 0.9500 .
C19 C20 1.390(4) .
C19 C24 1.391(4) .
C20 C21 1.391(4) .
C20 H20 0.9500 .
C21 C22 1.381(5) .
C21 H21 0.9500 .
C22 C23 1.393(5) .
C22 H22 0.9500 .
C23 C24 1.398(4) .
C23 H23 0.9500 .
C24 C25 1.501(4) .
C25 C26 1.501(5) .
C25 H25A 0.9900 .
C25 H25B 0.9900 .
C26 C27 1.277(7) .
C26 H26 0.9500 .
C27 H27A 0.9500 .
C27 H27B 0.9500 .
C28 C33 1.390(5) .
C28 C29 1.392(4) .
C29 C30 1.400(5) .
C29 H29 0.9500 .
C30 C31 1.381(5) .
C30 H30 0.9500 .
C31 C32 1.388(5) .
C31 H31 0.9500 .
C32 C33 1.400(4) .
C32 H32 0.9500 .
C33 C34 1.510(4) .
C34 C35 1.482(4) .
C34 H34A 0.9900 .
C34 H34B 0.9900 .
C35 C36 1.306(5) .
C35 H35 0.9500 .
C36 H36A 0.9500 .
C36 H36B 0.9500 .
C35A C36A 1.304(5) .
C35A H35A 0.9500 .
C36A H36C 0.9500 .
C36A H36D 0.9500 .
C37 C38 1.394(4) .
C37 C39 1.396(4) 2
C38 C39 1.390(4) .
C38 H38 0.9500 .
C39 C37 1.396(4) 2
C39 H39 0.9500 .
C40 C41 1.455(5) .
C41 H41A 0.9800 .
C41 H41B 0.9800 .
C41 H41C 0.9800 .
C42 C43 1.458(5) .
C43 H43A 0.9800 .
C43 H43B 0.9800 .
C43 H43C 0.9800 .
N4 C44 1.017(8) .
C44 C45 1.522(11) .
C45 H45A 0.9800 .
C45 H45B 0.9800 .
C45 H45C 0.9800 .
